data_7109803
loop_
_publ_author_name
'Dingxuan Ma'
'Baiyan Li'
'Xiaojing Zhou'
'Qi Zhou'
'Kang Liu'
'Guang Zeng'
'Guanghua Li'
'Zhan Shi'
'Shouhua Feng'

_publ_section_title
;
 A dual functional MOF as a luminescent sensor for quantitatively
 detecting the concentration of nitrobenzene and temperature
;
_journal_name_full Chem.Commun.
_journal_page_first 8964
_journal_paper_doi 10.1039/c3cc44546a
_journal_volume 49
_journal_year 2013
_chemical_formula_moiety 'C27 H22.25 N6 O17.13 Zn3'
_chemical_formula_sum 'C27 H22.25 N6 O17.13 Zn3'
_chemical_formula_weight 900.87
_chemical_melting_point ?
_chemical_name_systematic
;
?
;
_space_group_IT_number 87
_symmetry_cell_setting tetragonal
_symmetry_space_group_name_Hall '-I 4'
_symmetry_space_group_name_H-M 'I 4/m'
_atom_sites_solution_hydrogens geom
_atom_sites_solution_primary direct
_atom_sites_solution_secondary difmap
_audit_creation_method SHELXL-97
_cell_angle_alpha 90.00
_cell_angle_beta 90.00
_cell_angle_gamma 90.00
_cell_formula_units_Z 16
_cell_length_a 26.855(4)
_cell_length_b 26.855(4)
_cell_length_c 38.127(8)
_cell_measurement_reflns_used 15950
_cell_measurement_temperature 293(2)
_cell_measurement_theta_max 27.49
_cell_measurement_theta_min 3.03
_cell_volume 27497(8)
_computing_structure_refinement 'SHELXL-97 (Sheldrick, 1997)'
_computing_structure_solution 'SHELXS-97 (Sheldrick, 1990)'
_diffrn_ambient_temperature 293(2)
_diffrn_detector_area_resol_mean 10.0
_diffrn_measured_fraction_theta_full 0.995
_diffrn_measured_fraction_theta_max 0.995
_diffrn_measurement_device_type 'Rigaku RAXIS-RAPID'
_diffrn_measurement_method omega-scan
_diffrn_radiation_monochromator graphite
_diffrn_radiation_source 'fine-focus sealed tube'
_diffrn_radiation_type MoK\a
_diffrn_radiation_wavelength 0.71073
_diffrn_reflns_av_R_equivalents 0.0994
_diffrn_reflns_av_sigmaI/netI 0.0581
_diffrn_reflns_limit_h_max 34
_diffrn_reflns_limit_h_min -34
_diffrn_reflns_limit_k_max 34
_diffrn_reflns_limit_k_min -33
_diffrn_reflns_limit_l_max 48
_diffrn_reflns_limit_l_min -49
_diffrn_reflns_number 128185
_diffrn_reflns_theta_full 27.49
_diffrn_reflns_theta_max 27.49
_diffrn_reflns_theta_min 3.03
_diffrn_standards_decay_% 0
_diffrn_standards_interval_count 0
_diffrn_standards_interval_time 0
_diffrn_standards_number 0
_exptl_absorpt_coefficient_mu 1.081
_exptl_absorpt_correction_T_max 0.6594
_exptl_absorpt_correction_T_min 0.6041
_exptl_absorpt_correction_type empirical
_exptl_absorpt_process_details Process-auto
_exptl_crystal_colour colourless
_exptl_crystal_density_diffrn 0.870
_exptl_crystal_density_meas ?
_exptl_crystal_density_method 'not measured'
_exptl_crystal_description block
_exptl_crystal_F_000 7252
_exptl_crystal_size_max 0.30
_exptl_crystal_size_mid 0.28
_exptl_crystal_size_min 0.26
_platon_squeeze_details
;
The Platon SQUEEZE procedure was applied to recover 2815 electrons per
unit cell in one void (total volume 16733 ^A^3); that is 176 electrons
per formula unit. Lattice solvent water molecules (10 electrons/H2O) and
N,N-Dimethylformamide (40 electrons/DMF) were present, and the electrons
recovered by SQUEEZE have been assigned as 1 water molecules and 4 DMF
molecules per formula unit. These water molecules have been included
in the formula for the calculation of intensive properties.
;
_refine_diff_density_max 1.504
_refine_diff_density_min -0.836
_refine_diff_density_rms 0.081
_refine_ls_extinction_method none
_refine_ls_goodness_of_fit_ref 1.034
_refine_ls_hydrogen_treatment mixed
_refine_ls_matrix_type full
_refine_ls_number_parameters 496
_refine_ls_number_reflns 15950
_refine_ls_number_restraints 0
_refine_ls_restrained_S_all 1.034
_refine_ls_R_factor_all 0.0865
_refine_ls_R_factor_gt 0.0574
_refine_ls_shift/su_max 0.001
_refine_ls_shift/su_mean 0.000
_refine_ls_structure_factor_coef Fsqd
_refine_ls_weighting_details 'calc w=1/[\s^2^(Fo^2^)+(0.0990P)^2^+0.0000P] where P=(Fo^2^+2Fc^2^)/3'
_refine_ls_weighting_scheme calc
_refine_ls_wR_factor_gt 0.1590
_refine_ls_wR_factor_ref 0.1700
_reflns_number_gt 11285
_reflns_number_total 15950
_reflns_threshold_expression >2sigma(I)
_cod_data_source_file c3cc44546a.txt
_cod_data_source_block sad
_cod_depositor_comments
;
The following automatic conversions were performed:

'_chemical_melting_point' value 'not measured' was changed to '?' -
the value is undefined or not given.

Automatic conversion script
Id: cif_fix_values 1891 2012-01-12 08:04:46Z andrius 

The following automatic conversions were performed:

'_exptl_crystal_density_meas' value 'none' was changed to '?' - the
value is perceived as not measured.

Automatic conversion script
Id: cif_fix_values 3008 2015-01-20 13:52:24Z robertas 
;
_cod_original_cell_volume 27496(8)
_cod_original_sg_symbol_H-M I4/m
_cod_database_code 7109803

loop_
_symmetry_equiv_pos_as_xyz
'x, y, z'
'-x, -y, z'
'-y, x, z'
'y, -x, z'
'x+1/2, y+1/2, z+1/2'
'-x+1/2, -y+1/2, z+1/2'
'-y+1/2, x+1/2, z+1/2'
'y+1/2, -x+1/2, z+1/2'
'-x, -y, -z'
'x, y, -z'
'y, -x, -z'
'-y, x, -z'
'-x+1/2, -y+1/2, -z+1/2'
'x+1/2, y+1/2, -z+1/2'
'y+1/2, -x+1/2, -z+1/2'
'-y+1/2, x+1/2, -z+1/2'

loop_
_atom_site_label
_atom_site_type_symbol
_atom_site_fract_x
_atom_site_fract_y
_atom_site_fract_z
_atom_site_U_iso_or_equiv
_atom_site_adp_type
_atom_site_occupancy
_atom_site_symmetry_multiplicity
_atom_site_calc_flag
_atom_site_refinement_flags
Zn1 Zn 0.45035(2) -0.209596(18) 0.0000 0.03702(14) Uani 1 2 d S
Zn2 Zn 0.119046(13) 0.170901(13) 0.355307(9) 0.03675(11) Uani 1 1 d .
Zn3 Zn 0.43272(2) -0.100089(18) 0.0000 0.03632(14) Uani 1 2 d S
Zn4 Zn 0.163397(13) 0.235652(13) 0.299090(9) 0.03587(11) Uani 1 1 d .
O1 O 0.38455(10) -0.12291(9) 0.03775(6) 0.0572(7) Uani 1 1 d .
O1W O 0.4161(2) -0.02856(14) 0.0000 0.0959(16) Uani 1 2 d S
O2 O 0.39755(11) -0.20455(10) 0.03716(7) 0.0658(8) Uani 1 1 d .
O2W O 0.4632(2) -0.28136(14) 0.0000 0.1014(17) Uani 1 2 d S
O3W O 0.08139(13) 0.13471(13) 0.39194(8) 0.0890(11) Uani 1 1 d .
O3 O 0.32108(12) -0.31146(10) 0.12502(7) 0.0682(8) Uani 1 1 d .
O4W O 0.20250(13) 0.26717(12) 0.26052(8) 0.0866(10) Uani 1 1 d .
O4 O 0.27684(11) -0.27831(10) 0.16783(6) 0.0650(8) Uani 1 1 d .
O5 O 0.23237(9) -0.09337(9) 0.27908(7) 0.0552(6) Uani 1 1 d .
O6 O 0.17976(11) -0.06424(9) 0.31954(6) 0.0633(7) Uani 1 1 d .
O7 O 0.14545(11) 0.11391(10) 0.32629(6) 0.0631(7) Uani 1 1 d .
O8 O 0.17119(10) 0.16386(9) 0.28341(7) 0.0587(7) Uani 1 1 d .
O9 O 0.35947(10) 0.21002(9) 0.16730(7) 0.0593(7) Uani 1 1 d .
O10 O 0.39569(11) 0.25918(10) 0.12801(8) 0.0676(8) Uani 1 1 d .
O11 O 0.50064(12) 0.18595(11) 0.03718(8) 0.0735(8) Uani 1 1 d .
O12 O 0.51219(10) 0.10479(10) 0.03702(7) 0.0644(7) Uani 1 1 d .
N1 N 0.33021(14) -0.03018(12) 0.12907(9) 0.0688(10) Uani 1 1 d .
N2 N 0.27114(15) -0.02075(12) 0.17477(9) 0.0732(11) Uani 1 1 d .
N3 N 0.31622(16) 0.04970(11) 0.15428(9) 0.0737(11) Uani 1 1 d .
N4 N 0.28283(15) -0.09563(12) 0.14984(9) 0.0728(11) Uani 1 1 d .
H4 H 0.2589 -0.1034 0.1638 0.080 Uiso 1 1 calc .
N5 N 0.26228(17) 0.05756(12) 0.19987(10) 0.0873(14) Uani 1 1 d .
H5A H 0.2671 0.0889 0.1965 0.080 Uiso 1 1 calc .
N6 N 0.37570(15) 0.03672(12) 0.11084(9) 0.0731(11) Uani 1 1 d .
H6 H 0.3893 0.0146 0.0977 0.080 Uiso 1 1 calc .
C1 C 0.29644(17) -0.04727(14) 0.15048(10) 0.0648(12) Uani 1 1 d .
C2 C 0.28311(18) 0.02715(15) 0.17548(11) 0.0711(13) Uani 1 1 d .
C3 C 0.33937(18) 0.01925(14) 0.13260(10) 0.0687(12) Uani 1 1 d .
C4 C 0.30206(17) -0.13561(14) 0.12962(10) 0.0620(11) Uani 1 1 d .
C5 C 0.32900(16) -0.13013(14) 0.09890(10) 0.0577(10) Uani 1 1 d .
H5 H 0.3353 -0.0985 0.0900 0.080 Uiso 1 1 calc .
C6 C 0.34649(14) -0.17148(13) 0.08154(9) 0.0501(9) Uani 1 1 d .
C7 C 0.33737(15) -0.21910(13) 0.09441(9) 0.0523(9) Uani 1 1 d .
H7 H 0.3495 -0.2469 0.0826 0.080 Uiso 1 1 calc .
C8 C 0.30980(15) -0.22489(13) 0.12535(9) 0.0520(9) Uani 1 1 d .
C9 C 0.29227(17) -0.18356(14) 0.14259(9) 0.0604(11) Uani 1 1 d .
H9 H 0.2738 -0.1874 0.1630 0.080 Uiso 1 1 calc .
C10 C 0.37814(14) -0.16591(13) 0.04940(8) 0.0462(8) Uani 1 1 d .
C11 C 0.30217(16) -0.27580(14) 0.14057(9) 0.0534(9) Uani 1 1 d .
C12 C 0.23421(16) 0.04589(14) 0.22962(10) 0.0600(11) Uani 1 1 d .
C13 C 0.23176(15) -0.00164(13) 0.24425(10) 0.0582(10) Uani 1 1 d .
H13 H 0.2468 -0.0284 0.2330 0.080 Uiso 1 1 calc .
C14 C 0.20638(13) -0.00872(13) 0.27596(9) 0.0478(8) Uani 1 1 d .
C15 C 0.18414(13) 0.03079(13) 0.29281(8) 0.0437(8) Uani 1 1 d .
H15 H 0.1675 0.0257 0.3139 0.080 Uiso 1 1 calc .
C16 C 0.18655(13) 0.07770(13) 0.27846(9) 0.0479(8) Uani 1 1 d .
C17 C 0.21217(15) 0.08505(13) 0.24709(10) 0.0519(9) Uani 1 1 d .
H17 H 0.2144 0.1170 0.2378 0.080 Uiso 1 1 calc .
C18 C 0.20606(14) -0.05967(13) 0.29257(9) 0.0467(8) Uani 1 1 d .
C19 C 0.16616(13) 0.12187(14) 0.29728(9) 0.0478(8) Uani 1 1 d .
C20 C 0.39458(16) 0.08551(13) 0.10653(10) 0.0568(10) Uani 1 1 d .
C21 C 0.37867(15) 0.12665(14) 0.12599(10) 0.0551(9) Uani 1 1 d .
H21 H 0.3551 0.1230 0.1437 0.080 Uiso 1 1 calc .
C22 C 0.39874(13) 0.17323(13) 0.11846(9) 0.0492(8) Uani 1 1 d .
C23 C 0.43407(14) 0.17937(13) 0.09228(9) 0.0525(9) Uani 1 1 d .
H23 H 0.4465 0.2108 0.0870 0.080 Uiso 1 1 calc .
C24 C 0.45069(14) 0.13734(14) 0.07399(9) 0.0509(9) Uani 1 1 d .
C25 C 0.43045(15) 0.09117(13) 0.08103(9) 0.0554(10) Uani 1 1 d .
H25 H 0.4412 0.0635 0.0684 0.080 Uiso 1 1 calc .
C26 C 0.38301(13) 0.21779(14) 0.13951(10) 0.0502(9) Uani 1 1 d .
C27 C 0.49077(14) 0.14349(14) 0.04726(9) 0.0506(9) Uani 1 1 d .
O5W O 0.45313(15) 0.96786(13) 0.08842(9) 0.1011(12) Uani 1 1 d .
O6W O 0.0000 0.0000 0.3990(3) 0.064(3) Uani 0.50 4 d SP
O7W O 0.2086(2) 0.8667(2) 0.19925(15) 0.135(3) Uani 0.75 1 d P
O7W' O 0.1642(6) 0.8868(5) 0.2022(3) 0.092(5) Uani 0.25 1 d P

loop_
_atom_site_aniso_label
_atom_site_aniso_U_11
_atom_site_aniso_U_22
_atom_site_aniso_U_33
_atom_site_aniso_U_23
_atom_site_aniso_U_13
_atom_site_aniso_U_12
Zn1 0.0476(3) 0.0214(3) 0.0420(3) 0.000 0.000 -0.0011(2)
Zn2 0.0330(2) 0.0333(2) 0.0439(2) 0.00792(15) 0.00703(15) 0.00238(15)
Zn3 0.0465(3) 0.0221(3) 0.0404(3) 0.000 0.000 0.0001(2)
Zn4 0.0315(2) 0.0318(2) 0.0443(2) 0.00665(14) 0.00533(14) 0.00227(15)
O1 0.0683(18) 0.0479(16) 0.0555(15) 0.0049(11) 0.0167(12) -0.0013(13)
O1W 0.154(5) 0.027(2) 0.106(3) 0.000 0.000 0.003(3)
O2 0.088(2) 0.0420(15) 0.0675(17) -0.0039(12) 0.0289(15) -0.0020(14)
O2W 0.134(5) 0.024(2) 0.146(4) 0.000 0.000 0.014(2)
O3W 0.108(3) 0.084(2) 0.076(2) 0.0191(17) 0.0366(18) -0.025(2)
O3 0.093(2) 0.0378(15) 0.0743(17) 0.0043(13) 0.0198(16) 0.0023(15)
O4W 0.096(3) 0.074(2) 0.090(2) 0.0373(17) 0.0277(18) 0.0015(18)
O4 0.090(2) 0.0481(16) 0.0565(16) 0.0035(12) 0.0178(14) -0.0147(15)
O5 0.0521(16) 0.0392(14) 0.0741(16) 0.0079(12) 0.0136(12) 0.0041(12)
O6 0.086(2) 0.0422(15) 0.0618(16) 0.0041(12) 0.0212(15) -0.0029(14)
O7 0.079(2) 0.0504(16) 0.0598(15) 0.0018(12) 0.0219(14) 0.0146(14)
O8 0.0634(17) 0.0335(14) 0.0791(17) -0.0003(12) 0.0206(14) 0.0051(12)
O9 0.0658(18) 0.0429(15) 0.0691(17) -0.0081(12) 0.0112(14) 0.0078(13)
O10 0.0715(19) 0.0351(15) 0.096(2) -0.0077(14) 0.0273(16) 0.0000(13)
O11 0.083(2) 0.0536(18) 0.0835(19) 0.0014(15) 0.0351(16) -0.0050(16)
O12 0.0646(18) 0.0546(17) 0.0741(17) -0.0081(13) 0.0259(14) -0.0063(14)
N1 0.095(3) 0.0409(18) 0.070(2) -0.0037(15) 0.0410(19) -0.0085(18)
N2 0.107(3) 0.0403(19) 0.072(2) -0.0059(15) 0.044(2) -0.0097(19)
N3 0.107(3) 0.0380(18) 0.076(2) -0.0036(16) 0.051(2) -0.0037(19)
N4 0.111(3) 0.0349(18) 0.073(2) -0.0087(15) 0.047(2) -0.0125(19)
N5 0.136(4) 0.0276(17) 0.098(3) -0.0018(16) 0.071(3) -0.004(2)
N6 0.102(3) 0.0403(18) 0.077(2) -0.0102(16) 0.049(2) -0.0152(19)
C1 0.091(3) 0.038(2) 0.066(2) -0.0063(17) 0.035(2) -0.009(2)
C2 0.094(4) 0.039(2) 0.080(3) -0.0002(19) 0.041(2) -0.005(2)
C3 0.103(4) 0.035(2) 0.068(2) -0.0011(18) 0.035(2) -0.007(2)
C4 0.089(3) 0.036(2) 0.060(2) -0.0029(16) 0.025(2) -0.011(2)
C5 0.078(3) 0.040(2) 0.055(2) 0.0019(16) 0.0216(19) -0.0073(19)
C6 0.060(2) 0.040(2) 0.050(2) 0.0001(15) 0.0100(16) -0.0030(17)
C7 0.062(2) 0.041(2) 0.055(2) -0.0019(16) 0.0039(17) -0.0003(18)
C8 0.064(2) 0.040(2) 0.052(2) 0.0026(15) 0.0119(17) -0.0134(18)
C9 0.083(3) 0.042(2) 0.057(2) -0.0049(16) 0.022(2) -0.014(2)
C10 0.055(2) 0.044(2) 0.0395(18) -0.0024(15) 0.0023(15) -0.0078(17)
C11 0.071(3) 0.039(2) 0.050(2) 0.0002(16) 0.0036(18) -0.0102(19)
C12 0.073(3) 0.038(2) 0.068(2) -0.0008(17) 0.030(2) -0.0060(19)
C13 0.071(3) 0.037(2) 0.066(2) -0.0072(17) 0.027(2) -0.0028(18)
C14 0.046(2) 0.0404(19) 0.056(2) -0.0024(15) 0.0063(16) -0.0049(16)
C15 0.0407(19) 0.0408(19) 0.0497(19) 0.0005(14) 0.0057(14) -0.0007(15)
C16 0.044(2) 0.042(2) 0.058(2) 0.0019(15) 0.0091(16) 0.0001(16)
C17 0.061(2) 0.0329(18) 0.062(2) -0.0031(15) 0.0190(18) -0.0024(16)
C18 0.047(2) 0.0355(19) 0.057(2) 0.0007(15) -0.0013(16) -0.0079(16)
C19 0.0392(19) 0.047(2) 0.057(2) -0.0027(16) 0.0061(16) 0.0037(16)
C20 0.072(3) 0.035(2) 0.063(2) 0.0002(16) 0.0217(19) -0.0030(18)
C21 0.063(3) 0.043(2) 0.059(2) -0.0007(16) 0.0179(18) 0.0016(18)
C22 0.047(2) 0.041(2) 0.060(2) -0.0042(16) 0.0110(16) -0.0004(16)
C23 0.051(2) 0.042(2) 0.065(2) -0.0030(16) 0.0067(17) -0.0032(17)
C24 0.054(2) 0.047(2) 0.051(2) -0.0040(16) 0.0113(16) -0.0049(17)
C25 0.066(3) 0.040(2) 0.060(2) -0.0071(16) 0.0193(18) -0.0017(18)
C26 0.039(2) 0.043(2) 0.069(2) -0.0084(17) 0.0031(17) 0.0050(16)
C27 0.049(2) 0.049(2) 0.054(2) -0.0031(17) 0.0063(16) -0.0030(18)
O5W 0.121(3) 0.073(2) 0.109(3) -0.0267(19) 0.008(2) 0.024(2)
O6W 0.045(4) 0.045(4) 0.101(8) 0.000 0.000 0.000
O7W 0.165(6) 0.087(4) 0.152(5) 0.033(3) 0.113(4) 0.019(4)
O7W' 0.119(11) 0.076(8) 0.081(8) -0.035(6) 0.076(8) -0.052(8)

loop_
_atom_type_symbol
_atom_type_description
_atom_type_scat_dispersion_real
_atom_type_scat_dispersion_imag
_atom_type_scat_source
C C 0.0033 0.0016 'International Tables Vol C Tables 4.2.6.8 and 6.1.1.4'
H H 0.0000 0.0000 'International Tables Vol C Tables 4.2.6.8 and 6.1.1.4'
N N 0.0061 0.0033 'International Tables Vol C Tables 4.2.6.8 and 6.1.1.4'
O O 0.0106 0.0060 'International Tables Vol C Tables 4.2.6.8 and 6.1.1.4'
Zn Zn 0.2839 1.4301 'International Tables Vol C Tables 4.2.6.8 and 6.1.1.4'

loop_
_geom_angle_atom_site_label_1
_geom_angle_atom_site_label_2
_geom_angle_atom_site_label_3
_geom_angle
_geom_angle_site_symmetry_1
_geom_angle_site_symmetry_3
O2W Zn1 O2 100.97(14) . 10
O2W Zn1 O2 100.97(14) . .
O2 Zn1 O2 89.69(18) 10 .
O2W Zn1 O11 101.16(14) . 2_655
O2 Zn1 O11 157.86(12) 10 2_655
O2 Zn1 O11 86.81(13) . 2_655
O2W Zn1 O11 101.16(14) . 9_655
O2 Zn1 O11 86.81(13) 10 9_655
O2 Zn1 O11 157.86(12) . 9_655
O11 Zn1 O11 88.25(19) 2_655 9_655
O2W Zn1 Zn3 179.03(17) . .
O2 Zn1 Zn3 79.70(8) 10 .
O2 Zn1 Zn3 79.70(8) . .
O11 Zn1 Zn3 78.16(8) 2_655 .
O11 Zn1 Zn3 78.16(8) 9_655 .
O3W Zn2 O7 101.19(13) . .
O3W Zn2 O6 99.31(13) . 3
O7 Zn2 O6 88.58(12) . 3
O3W Zn2 O10 97.70(13) . 13
O7 Zn2 O10 161.10(11) . 13
O6 Zn2 O10 87.73(13) 3 13
O3W Zn2 O3 105.19(13) . 15
O7 Zn2 O3 87.70(13) . 15
O6 Zn2 O3 155.48(11) 3 15
O10 Zn2 O3 87.99(13) 13 15
O3W Zn2 Zn4 171.72(11) . .
O7 Zn2 Zn4 84.75(7) . .
O6 Zn2 Zn4 74.89(8) 3 .
O10 Zn2 Zn4 76.39(8) 13 .
O3 Zn2 Zn4 80.63(8) 15 .
O1W Zn3 O1 98.64(14) . 10
O1W Zn3 O1 98.64(14) . .
O1 Zn3 O1 90.32(15) 10 .
O1W Zn3 O12 102.89(14) . 2_655
O1 Zn3 O12 158.45(11) 10 2_655
O1 Zn3 O12 87.31(11) . 2_655
O1W Zn3 O12 102.89(14) . 9_655
O1 Zn3 O12 87.31(11) 10 9_655
O1 Zn3 O12 158.45(11) . 9_655
O12 Zn3 O12 87.11(17) 2_655 9_655
O1W Zn3 Zn1 176.10(17) . .
O1 Zn3 Zn1 78.65(7) 10 .
O1 Zn3 Zn1 78.65(7) . .
O12 Zn3 Zn1 79.89(8) 2_655 .
O12 Zn3 Zn1 79.89(8) 9_655 .
O4W Zn4 O8 97.57(12) . .
O4W Zn4 O5 103.23(12) . 3
O8 Zn4 O5 86.76(11) . 3
O4W Zn4 O9 108.57(13) . 13
O8 Zn4 O9 153.77(10) . 13
O5 Zn4 O9 89.33(11) 3 13
O4W Zn4 O4 96.99(13) . 15
O8 Zn4 O4 86.95(12) . 15
O5 Zn4 O4 159.45(10) 3 15
O9 Zn4 O4 87.72(11) 13 15
O4W Zn4 Zn2 168.34(10) . .
O8 Zn4 Zn2 72.62(7) . .
O5 Zn4 Zn2 82.87(7) 3 .
O9 Zn4 Zn2 81.16(8) 13 .
O4 Zn4 Zn2 76.58(8) 15 .
C10 O1 Zn3 128.2(2) . .
C10 O2 Zn1 127.8(2) . .
C11 O3 Zn2 125.5(2) . 16_545
C11 O4 Zn4 130.4(3) . 16_545
C18 O5 Zn4 122.5(2) . 4
C18 O6 Zn2 133.7(3) . 4
C19 O7 Zn2 120.6(2) . .
C19 O8 Zn4 136.0(2) . .
C26 O9 Zn4 124.4(2) . 13
C26 O10 Zn2 131.8(2) . 13
C27 O11 Zn1 130.2(3) . 9_655
C27 O12 Zn3 126.8(2) . 9_655
C1 N1 C3 114.1(3) . .
C2 N2 C1 113.8(3) . .
C3 N3 C2 114.2(3) . .
C1 N4 C4 129.8(3) . .
C1 N4 H4 115.1 . .
C4 N4 H4 115.1 . .
C2 N5 C12 130.0(3) . .
C2 N5 H5A 115.0 . .
C12 N5 H5A 115.0 . .
C3 N6 C20 130.2(3) . .
C3 N6 H6 114.9 . .
C20 N6 H6 114.9 . .
N1 C1 N4 121.1(3) . .
N1 C1 N2 126.4(4) . .
N4 C1 N2 112.5(3) . .
N2 C2 N3 125.8(4) . .
N2 C2 N5 119.8(3) . .
N3 C2 N5 114.4(4) . .
N3 C3 N1 125.7(4) . .
N3 C3 N6 120.4(3) . .
N1 C3 N6 114.0(3) . .
C5 C4 C9 119.6(3) . .
C5 C4 N4 124.7(3) . .
C9 C4 N4 115.7(3) . .
C6 C5 C4 120.0(3) . .
C6 C5 H5 120.0 . .
C4 C5 H5 120.0 . .
C5 C6 C7 120.8(3) . .
C5 C6 C10 120.4(3) . .
C7 C6 C10 118.7(3) . .
C6 C7 C8 119.5(3) . .
C6 C7 H7 120.3 . .
C8 C7 H7 120.3 . .
C9 C8 C7 119.6(3) . .
C9 C8 C11 120.3(3) . .
C7 C8 C11 120.0(3) . .
C8 C9 C4 120.5(3) . .
C8 C9 H9 119.7 . .
C4 C9 H9 119.7 . .
O1 C10 O2 125.2(3) . .
O1 C10 C6 117.5(3) . .
O2 C10 C6 117.3(3) . .
O3 C11 O4 125.7(3) . .
O3 C11 C8 117.7(3) . .
O4 C11 C8 116.6(3) . .
C17 C12 C13 119.0(3) . .
C17 C12 N5 116.9(3) . .
C13 C12 N5 123.7(3) . .
C12 C13 C14 119.5(3) . .
C12 C13 H13 120.3 . .
C14 C13 H13 120.3 . .
C15 C14 C13 120.6(3) . .
C15 C14 C18 120.1(3) . .
C13 C14 C18 119.2(3) . .
C16 C15 C14 120.0(3) . .
C16 C15 H15 120.0 . .
C14 C15 H15 120.0 . .
C15 C16 C17 119.6(3) . .
C15 C16 C19 121.3(3) . .
C17 C16 C19 118.8(3) . .
C12 C17 C16 121.2(3) . .
C12 C17 H17 119.4 . .
C16 C17 H17 119.4 . .
O6 C18 O5 125.6(3) . .
O6 C18 C14 115.9(3) . .
O5 C18 C14 118.5(3) . .
O8 C19 O7 124.9(3) . .
O8 C19 C16 118.3(3) . .
O7 C19 C16 116.8(3) . .
C25 C20 C21 120.1(3) . .
C25 C20 N6 115.8(3) . .
C21 C20 N6 124.1(3) . .
C22 C21 C20 118.9(3) . .
C22 C21 H21 120.6 . .
C20 C21 H21 120.6 . .
C23 C22 C21 121.3(3) . .
C23 C22 C26 118.8(3) . .
C21 C22 C26 119.8(3) . .
C22 C23 C24 118.7(3) . .
C22 C23 H23 120.6 . .
C24 C23 H23 120.6 . .
C25 C24 C23 120.1(3) . .
C25 C24 C27 121.1(3) . .
C23 C24 C27 118.8(3) . .
C20 C25 C24 120.8(3) . .
C20 C25 H25 119.6 . .
C24 C25 H25 119.6 . .
O10 C26 O9 125.9(3) . .
O10 C26 C22 116.6(3) . .
O9 C26 C22 117.5(3) . .
O11 C27 O12 125.0(3) . .
O11 C27 C24 118.1(3) . .
O12 C27 C24 117.0(3) . .

loop_
_geom_bond_atom_site_label_1
_geom_bond_atom_site_label_2
_geom_bond_distance
_geom_bond_site_symmetry_2
Zn1 O2W 1.958(4) .
Zn1 O2 2.009(3) 10
Zn1 O2 2.009(3) .
Zn1 O11 2.036(3) 2_655
Zn1 O11 2.036(3) 9_655
Zn1 Zn3 2.9786(8) .
Zn2 O3W 1.979(3) .
Zn2 O7 2.017(2) .
Zn2 O6 2.021(2) 3
Zn2 O10 2.022(3) 13
Zn2 O3 2.023(3) 15
Zn2 Zn4 3.0060(6) .
Zn3 O1W 1.972(4) .
Zn3 O1 2.030(2) 10
Zn3 O1 2.030(2) .
Zn3 O12 2.049(2) 2_655
Zn3 O12 2.049(2) 9_655
Zn4 O4W 1.995(3) .
Zn4 O8 2.029(2) .
Zn4 O5 2.031(2) 3
Zn4 O9 2.037(2) 13
Zn4 O4 2.038(3) 15
O1 C10 1.249(4) .
O2 C10 1.251(4) .
O3 C11 1.236(4) .
O3 Zn2 2.023(3) 16_545
O4 C11 1.244(4) .
O4 Zn4 2.038(3) 16_545
O5 C18 1.258(4) .
O5 Zn4 2.031(2) 4
O6 C18 1.253(4) .
O6 Zn2 2.021(2) 4
O7 C19 1.256(4) .
O8 C19 1.253(4) .
O9 C26 1.251(4) .
O9 Zn4 2.037(2) 13
O10 C26 1.243(4) .
O10 Zn2 2.022(3) 13
O11 C27 1.232(4) .
O11 Zn1 2.036(3) 9_655
O12 C27 1.250(4) .
O12 Zn3 2.049(2) 9_655
N1 C1 1.303(5) .
N1 C3 1.357(5) .
N2 C2 1.326(5) .
N2 C1 1.352(5) .
N3 C3 1.318(5) .
N3 C2 1.346(5) .
N4 C1 1.349(5) .
N4 C4 1.419(5) .
N4 H4 0.8600 .
N5 C2 1.358(5) .
N5 C12 1.398(5) .
N5 H5A 0.8600 .
N6 C3 1.364(5) .
N6 C20 1.414(5) .
N6 H6 0.8600 .
C4 C5 1.384(5) .
C4 C9 1.404(5) .
C5 C6 1.375(5) .
C5 H5 0.9300 .
C6 C7 1.391(5) .
C6 C10 1.499(5) .
C7 C8 1.401(5) .
C7 H7 0.9300 .
C8 C9 1.373(5) .
C8 C11 1.499(5) .
C9 H9 0.9300 .
C12 C17 1.378(5) .
C12 C13 1.394(5) .
C13 C14 1.401(5) .
C13 H13 0.9300 .
C14 C15 1.377(5) .
C14 C18 1.508(5) .
C15 C16 1.375(5) .
C15 H15 0.9300 .
C16 C17 1.394(5) .
C16 C19 1.491(5) .
C17 H17 0.9300 .
C20 C25 1.377(5) .
C20 C21 1.398(5) .
C21 C22 1.392(5) .
C21 H21 0.9300 .
C22 C23 1.387(5) .
C22 C26 1.501(5) .
C23 C24 1.400(5) .
C23 H23 0.9300 .
C24 C25 1.380(5) .
C24 C27 1.492(5) .
C25 H25 0.9300 .
O7W O7W' 1.313(16) .

loop_
_geom_hbond_atom_site_label_D
_geom_hbond_atom_site_label_H
_geom_hbond_atom_site_label_A
_geom_hbond_distance_DH
_geom_hbond_distance_HA
_geom_hbond_distance_DA
_geom_hbond_angle_DHA
_geom_hbond_site_symmetry_A
N4 H4 O7W 0.86 2.07 2.924(5) 169.8 1_545
N6 H6 O5W 0.86 2.15 2.911(5) 146.7 1_545

loop_
_platon_squeeze_void_nr
_platon_squeeze_void_average_x
_platon_squeeze_void_average_y
_platon_squeeze_void_average_z
_platon_squeeze_void_volume
_platon_squeeze_void_count_electrons
_platon_squeeze_void_content
1 -0.003 -0.023 -0.019 16733 2815 ' '
